data_4306961
loop_
_publ_author_name
'Konstantin Yu. Dorogov'
'Muhammed Yousufuddin'
'Nam-Nhat Ho'
'Andrei V. Churakov'
'Lyudmila G. Kuzmina'
'Arthur J. Schultz'
'Sax A. Mason'
'Judith A. K. Howard'
'Dmitry A. Lemenovskii'
'Robert Bau'
'Georgii I. Nikonov'

_publ_contact_author
; Dr Georgii I. Nikonov
  Chemistry Department, Brock University, 
  500 Glenridge Ave., St Catharines, L2S 3A1, 
  ON, Canada
;
_publ_contact_author_email gnikonov@brocku.ca
_publ_section_title
;
Syntheses and Structures of Asymmetric Bis(silyl) Niobocene Hydrides
;
_journal_name_full 'Inorganic Chemistry'
_journal_page_first 147
_journal_page_last 160
_journal_paper_doi 10.1021/ic061314b
_journal_volume 46
_journal_year 2007
_chemical_formula_moiety 'C14 H23 Br F Nb Si2'
_chemical_formula_sum 'C14 H23 Br1.08 F0.92 Nb Si2'
_chemical_formula_weight 439.32
_chemical_name_common
;  
(dimethylfluorosilyl)(dimethylbromosilyl)niobocene hydrid 
;
_chemical_name_systematic
; 
 bis(cyclopentadienyl)(dimethylfluorosilyl)
(dimethylbromosilyl)(hydrido) niobium (V) 
;
_space_group_IT_number 15
_symmetry_cell_setting monoclinic
_symmetry_space_group_name_Hall '-C 2yc'
_symmetry_space_group_name_H-M 'C 1 2/c 1'
_atom_sites_solution_hydrogens geom
_atom_sites_solution_primary direct
_atom_sites_solution_secondary difmap
_audit_creation_method SHELXL-97
_cell_angle_alpha 90.00
_cell_angle_beta 99.3870(10)
_cell_angle_gamma 90.00
_cell_formula_units_Z 8
_cell_length_a 14.9940(4)
_cell_length_b 8.9459(2)
_cell_length_c 25.9221(7)
_cell_measurement_temperature 120(2)
_cell_volume 3430.50(15)
_computing_structure_refinement 'SHELXL-97 (Sheldrick, 1997)'
_computing_structure_solution 'SHELXS-97 (Sheldrick, 1990)'
_diffrn_ambient_temperature 120(2)
_diffrn_measured_fraction_theta_full 0.998
_diffrn_measured_fraction_theta_max 0.998
_diffrn_measurement_device_type 'Bruker SMART CCD'
_diffrn_measurement_method \w
_diffrn_radiation_monochromator graphite
_diffrn_radiation_source 'fine-focus sealed tube'
_diffrn_radiation_type MoK\a
_diffrn_radiation_wavelength 0.71073
_diffrn_reflns_av_R_equivalents 0.0496
_diffrn_reflns_av_sigmaI/netI 0.0376
_diffrn_reflns_limit_h_max 18
_diffrn_reflns_limit_h_min -19
_diffrn_reflns_limit_k_max 9
_diffrn_reflns_limit_k_min -11
_diffrn_reflns_limit_l_max 34
_diffrn_reflns_limit_l_min -33
_diffrn_reflns_number 11871
_diffrn_reflns_theta_full 28.00
_diffrn_reflns_theta_max 28.00
_diffrn_reflns_theta_min 1.59
_exptl_absorpt_coefficient_mu 3.166
_exptl_absorpt_correction_T_max 0.4501
_exptl_absorpt_correction_T_min 0.3640
_exptl_absorpt_correction_type multi-scan
_exptl_absorpt_process_details 'SADABS (Sheldrick, 1997)'
_exptl_crystal_colour light-brown
_exptl_crystal_density_diffrn 1.701
_exptl_crystal_density_method 'not measured'
_exptl_crystal_description block
_exptl_crystal_F_000 1760
_exptl_crystal_size_max 0.40
_exptl_crystal_size_mid 0.40
_exptl_crystal_size_min 0.30
_refine_diff_density_max 2.273
_refine_diff_density_min -1.354
_refine_diff_density_rms 0.122
_refine_ls_extinction_method none
_refine_ls_goodness_of_fit_ref 1.077
_refine_ls_hydrogen_treatment mixed
_refine_ls_matrix_type full
_refine_ls_number_parameters 262
_refine_ls_number_reflns 4145
_refine_ls_number_restraints 0
_refine_ls_restrained_S_all 1.077
_refine_ls_R_factor_all 0.0534
_refine_ls_R_factor_gt 0.0442
_refine_ls_shift/su_max 4.649
_refine_ls_shift/su_mean 0.018
_refine_ls_structure_factor_coef Fsqd
_refine_ls_weighting_details 'calc w=1/[\s^2^(Fo^2^)+(0.0278P)^2^+32.4391P] where P=(Fo^2^+2Fc^2^)/3'
_refine_ls_weighting_scheme calc
_refine_ls_wR_factor_gt 0.0960
_refine_ls_wR_factor_ref 0.1002
_reflns_number_gt 3605
_reflns_number_total 4145
_reflns_threshold_expression I>2\s(I)
_cod_data_source_file ic061314bsi20060716_084620_07.cif
_cod_data_source_block 7
_cod_original_sg_symbol_H-M 'C 2/c'
_cod_database_code 4306961

loop_
_symmetry_equiv_pos_as_xyz
'x, y, z'
'-x, y, -z+1/2'
'x+1/2, y+1/2, z'
'-x+1/2, y+1/2, -z+1/2'
'-x, -y, -z'
'x, -y, z-1/2'
'-x+1/2, -y+1/2, -z'
'x+1/2, -y+1/2, z-1/2'

loop_
_atom_site_label
_atom_site_type_symbol
_atom_site_fract_x
_atom_site_fract_y
_atom_site_fract_z
_atom_site_U_iso_or_equiv
_atom_site_adp_type
_atom_site_occupancy
_atom_site_symmetry_multiplicity
_atom_site_calc_flag
_atom_site_refinement_flags
_atom_site_disorder_assembly
_atom_site_disorder_group
Nb Nb 0.19508(2) -0.02742(4) 0.389759(12) 0.01742(10) Uani 1 1 d . A .
F2A F 0.2636(2) 0.2626(7) 0.30705(15) 0.0582(12) Uani 0.953(2) 1 d P A 1
Br1A Br 0.04499(3) -0.34234(7) 0.45563(2) 0.0428(2) Uani 0.953(2) 1 d P A 1
Br2B Br 0.2514(5) 0.3459(8) 0.3171(3) 0.008(2) Uani 0.047(2) 1 d P A 2
Si1 Si 0.04182(7) -0.16346(14) 0.38799(4) 0.0240(2) Uani 1 1 d . . .
Si2 Si 0.17124(9) 0.16225(14) 0.31144(5) 0.0288(3) Uani 1 1 d . . .
C1 C 0.1307(3) 0.1687(6) 0.43451(17) 0.0318(10) Uani 1 1 d . . .
C2 C 0.1428(3) 0.0436(6) 0.46896(16) 0.0322(10) Uani 1 1 d . A .
C3 C 0.2362(3) 0.0148(6) 0.48140(16) 0.0295(9) Uani 1 1 d . . .
C4 C 0.2817(3) 0.1241(5) 0.45552(16) 0.0302(9) Uani 1 1 d . A .
C5 C 0.2165(3) 0.2187(5) 0.42647(18) 0.0320(10) Uani 1 1 d . A .
C6 C 0.2914(3) -0.1009(6) 0.32907(17) 0.0288(9) Uani 1 1 d . . .
C7 C 0.3416(3) -0.1170(5) 0.37980(17) 0.0262(9) Uani 1 1 d . A .
C8 C 0.2998(3) -0.2295(5) 0.40604(18) 0.0263(9) Uani 1 1 d . . .
C9 C 0.2243(3) -0.2847(5) 0.37142(18) 0.0272(9) Uani 1 1 d . A .
C10 C 0.2185(3) -0.2036(5) 0.32438(17) 0.0263(9) Uani 1 1 d . A .
C11 C -0.0583(3) -0.0465(7) 0.39910(19) 0.0355(11) Uani 1 1 d . A .
H11A H -0.099(5) -0.118(8) 0.399(3) 0.051(18) Uiso 1 1 d . . .
H11B H -0.073(4) 0.020(7) 0.370(3) 0.051(17) Uiso 1 1 d . . .
H11C H -0.050(4) -0.011(7) 0.431(3) 0.052(18) Uiso 1 1 d . . .
C12 C -0.0026(3) -0.2820(6) 0.3293(2) 0.0306(10) Uani 1 1 d . A .
H12A H -0.054(4) -0.324(7) 0.330(2) 0.048(17) Uiso 1 1 d . . .
H12B H 0.033(4) -0.352(7) 0.320(2) 0.041(16) Uiso 1 1 d . . .
H12C H -0.012(4) -0.223(7) 0.298(2) 0.048(17) Uiso 1 1 d . . .
C13 C 0.1363(4) 0.0793(6) 0.24466(17) 0.0335(10) Uani 1 1 d . A .
H13A H 0.125(4) 0.155(7) 0.219(2) 0.042(16) Uiso 1 1 d . . .
H13B H 0.079(5) 0.033(8) 0.241(3) 0.06(2) Uiso 1 1 d . . .
H13C H 0.183(5) 0.010(9) 0.233(3) 0.08(2) Uiso 1 1 d . . .
C14 C 0.0893(4) 0.3188(6) 0.3142(2) 0.0421(12) Uani 1 1 d . A .
H14A H 0.0328 0.2788 0.3230 0.063 Uiso 1 1 calc R . .
H14B H 0.0770 0.3686 0.2801 0.063 Uiso 1 1 calc R . .
H14C H 0.1151 0.3909 0.3410 0.063 Uiso 1 1 calc R . .
H1 H 0.075(5) 0.213(8) 0.423(3) 0.06(2) Uiso 1 1 d . . .
H2 H 0.102(4) -0.019(7) 0.479(2) 0.045(16) Uiso 1 1 d . . .
H3 H 0.261(4) -0.068(6) 0.503(2) 0.030(13) Uiso 1 1 d . . .
H4 H 0.345(5) 0.137(7) 0.457(3) 0.056(19) Uiso 1 1 d . . .
H5 H 0.233(3) 0.318(6) 0.4091(19) 0.027(13) Uiso 1 1 d . . .
H6 H 0.312(4) -0.043(7) 0.306(2) 0.038(15) Uiso 1 1 d . . .
H7 H 0.395(3) -0.058(6) 0.3951(19) 0.025(12) Uiso 1 1 d . . .
H8 H 0.321(3) -0.255(6) 0.440(2) 0.030(13) Uiso 1 1 d . . .
H9 H 0.185(4) -0.368(6) 0.376(2) 0.032(14) Uiso 1 1 d . . .
H10 H 0.172(3) -0.216(5) 0.2938(18) 0.018(11) Uiso 1 1 d . . .
H H 0.098(4) 0.008(6) 0.344(2) 0.037(15) Uiso 1 1 d . A .

loop_
_atom_site_aniso_label
_atom_site_aniso_U_11
_atom_site_aniso_U_22
_atom_site_aniso_U_33
_atom_site_aniso_U_23
_atom_site_aniso_U_13
_atom_site_aniso_U_12
Nb 0.02125(17) 0.01721(17) 0.01429(16) -0.00075(13) 0.00443(11) 0.00186(13)
F2A 0.041(2) 0.095(4) 0.0355(19) 0.027(2) -0.0028(15) -0.027(2)
Br1A 0.0237(2) 0.0610(4) 0.0407(3) 0.0341(3) -0.00314(19) -0.0089(2)
Br2B 0.018(4) 0.000(4) 0.006(3) -0.007(2) 0.004(2) -0.007(3)
Si1 0.0194(5) 0.0307(6) 0.0218(5) 0.0084(5) 0.0038(4) 0.0009(4)
Si2 0.0424(7) 0.0205(6) 0.0210(5) 0.0025(4) -0.0021(5) -0.0066(5)
C1 0.038(2) 0.034(2) 0.022(2) -0.0132(18) 0.0016(17) 0.014(2)
C2 0.032(2) 0.049(3) 0.0174(18) -0.0067(19) 0.0084(16) 0.006(2)
C3 0.033(2) 0.040(3) 0.0145(17) -0.0031(17) 0.0019(15) 0.004(2)
C4 0.038(2) 0.030(2) 0.021(2) -0.0064(17) -0.0005(17) 0.0022(19)
C5 0.041(3) 0.026(2) 0.027(2) -0.0119(18) -0.0014(18) 0.000(2)
C6 0.030(2) 0.034(2) 0.027(2) -0.0029(18) 0.0160(17) 0.0000(18)
C7 0.0216(19) 0.028(2) 0.031(2) -0.0048(18) 0.0089(16) 0.0017(17)
C8 0.025(2) 0.022(2) 0.032(2) 0.0012(17) 0.0058(17) 0.0071(16)
C9 0.028(2) 0.017(2) 0.038(2) -0.0035(17) 0.0108(18) 0.0029(17)
C10 0.029(2) 0.025(2) 0.026(2) -0.0110(17) 0.0074(16) 0.0028(17)
C11 0.023(2) 0.058(4) 0.026(2) 0.009(2) 0.0072(17) 0.009(2)
C12 0.026(2) 0.027(2) 0.038(2) 0.006(2) -0.0005(18) -0.0027(19)
C13 0.040(3) 0.038(3) 0.020(2) 0.0047(19) 0.0002(18) -0.014(2)
C14 0.061(3) 0.024(2) 0.035(3) -0.001(2) -0.009(2) 0.004(2)

loop_
_atom_type_symbol
_atom_type_description
_atom_type_scat_dispersion_real
_atom_type_scat_dispersion_imag
_atom_type_scat_source
C C 0.0033 0.0016 'International Tables Vol C Tables 4.2.6.8 and 6.1.1.4'
H H 0.0000 0.0000 'International Tables Vol C Tables 4.2.6.8 and 6.1.1.4'
F F 0.0171 0.0103 'International Tables Vol C Tables 4.2.6.8 and 6.1.1.4'
Si Si 0.0817 0.0704 'International Tables Vol C Tables 4.2.6.8 and 6.1.1.4'
Br Br -0.2901 2.4595 'International Tables Vol C Tables 4.2.6.8 and 6.1.1.4'
Nb Nb -2.0727 0.6215 'International Tables Vol C Tables 4.2.6.8 and 6.1.1.4'

loop_
_geom_angle_atom_site_label_1
_geom_angle_atom_site_label_2
_geom_angle_atom_site_label_3
_geom_angle
_geom_angle_site_symmetry_1
_geom_angle_site_symmetry_3
_geom_angle_publ_flag
C10 Nb C3 140.29(16) . . ?
C10 Nb C8 57.01(16) . . ?
C3 Nb C8 83.57(16) . . ?
C10 Nb C4 139.21(16) . . ?
C3 Nb C4 34.63(17) . . ?
C8 Nb C4 92.19(16) . . ?
C10 Nb C7 57.10(15) . . ?
C3 Nb C7 93.87(15) . . ?
C8 Nb C7 34.49(15) . . ?
C4 Nb C7 82.26(16) . . ?
C10 Nb C1 161.52(16) . . ?
C3 Nb C1 57.32(16) . . ?
C8 Nb C1 140.87(16) . . ?
C4 Nb C1 56.85(17) . . ?
C7 Nb C1 138.48(16) . . ?
C10 Nb C6 34.55(16) . . ?
C3 Nb C6 127.73(16) . . ?
C8 Nb C6 57.21(16) . . ?
C4 Nb C6 107.97(17) . . ?
C7 Nb C6 34.31(15) . . ?
C1 Nb C6 148.69(18) . . ?
C10 Nb C5 149.74(17) . . ?
C3 Nb C5 57.54(17) . . ?
C8 Nb C5 125.68(16) . . ?
C4 Nb C5 34.34(16) . . ?
C7 Nb C5 106.53(16) . . ?
C1 Nb C5 34.22(17) . . ?
C6 Nb C5 117.14(17) . . ?
C10 Nb C2 152.95(18) . . ?
C3 Nb C2 34.25(15) . . ?
C8 Nb C2 110.28(16) . . ?
C4 Nb C2 56.94(17) . . ?
C7 Nb C2 127.95(15) . . ?
C1 Nb C2 34.59(17) . . ?
C6 Nb C2 161.97(16) . . ?
C5 Nb C2 57.24(19) . . ?
C10 Nb C9 34.23(16) . . ?
C3 Nb C9 108.83(17) . . ?
C8 Nb C9 34.33(15) . . ?
C4 Nb C9 126.07(16) . . ?
C7 Nb C9 57.16(15) . . ?
C1 Nb C9 154.01(17) . . ?
C6 Nb C9 57.22(16) . . ?
C5 Nb C9 160.01(16) . . ?
C2 Nb C9 121.21(18) . . ?
C10 Nb Si1 84.82(11) . . ?
C3 Nb Si1 100.17(12) . . ?
C8 Nb Si1 101.72(11) . . ?
C4 Nb Si1 130.97(12) . . ?
C7 Nb Si1 131.86(11) . . ?
C1 Nb Si1 85.77(13) . . ?
C6 Nb Si1 119.15(12) . . ?
C5 Nb Si1 119.90(12) . . ?
C2 Nb Si1 74.19(13) . . ?
C9 Nb Si1 74.74(11) . . ?
C10 Nb Si2 83.96(12) . . ?
C3 Nb Si2 130.41(13) . . ?
C8 Nb Si2 128.98(11) . . ?
C4 Nb Si2 100.06(12) . . ?
C7 Nb Si2 98.33(11) . . ?
C1 Nb Si2 83.47(12) . . ?
C6 Nb Si2 71.94(12) . . ?
C5 Nb Si2 72.91(12) . . ?
C2 Nb Si2 117.92(13) . . ?
C9 Nb Si2 118.16(12) . . ?
Si1 Nb Si2 106.32(4) . . ?
C10 Nb H 80.7(18) . . ?
C3 Nb H 134.3(18) . . ?
C8 Nb H 134.9(18) . . ?
C4 Nb H 132.6(18) . . ?
C7 Nb H 131.6(18) . . ?
C1 Nb H 80.8(18) . . ?
C6 Nb H 97.3(18) . . ?
C5 Nb H 98.5(18) . . ?
C2 Nb H 100.5(18) . . ?
C9 Nb H 101.3(18) . . ?
Si1 Nb H 55.7(18) . . ?
Si2 Nb H 50.6(18) . . ?
C12 Si1 C11 104.5(2) . . ?
C12 Si1 H 95.1(14) . . ?
C11 Si1 H 94.4(15) . . ?
C12 Si1 Br1A 100.34(16) . . ?
C11 Si1 Br1A 100.46(17) . . ?
H Si1 Br1A 155.1(14) . . ?
C12 Si1 Nb 118.24(17) . . ?
C11 Si1 Nb 117.4(2) . . ?
H Si1 Nb 41.9(14) . . ?
Br1A Si1 Nb 113.15(5) . . ?
F2A Si2 C14 99.0(3) . . ?
F2A Si2 C13 105.0(2) . . ?
C14 Si2 C13 104.2(2) . . ?
F2A Si2 Br2B 23.1(3) . . ?
C14 Si2 Br2B 77.1(3) . . ?
C13 Si2 Br2B 117.4(3) . . ?
F2A Si2 H 154.7(15) . . ?
C14 Si2 H 95.2(15) . . ?
C13 Si2 H 91.5(15) . . ?
Br2B Si2 H 151.1(15) . . ?
F2A Si2 Nb 112.99(14) . . ?
C14 Si2 Nb 117.44(18) . . ?
C13 Si2 Nb 116.10(17) . . ?
Br2B Si2 Nb 117.6(2) . . ?
H Si2 Nb 41.7(15) . . ?
C5 C1 C2 108.4(4) . . ?
C5 C1 Nb 73.2(3) . . ?
C2 C1 Nb 73.0(2) . . ?
C5 C1 H1 127(4) . . ?
C2 C1 H1 124(4) . . ?
Nb C1 H1 124(4) . . ?
C3 C2 C1 107.9(4) . . ?
C3 C2 Nb 72.3(2) . . ?
C1 C2 Nb 72.4(2) . . ?
C3 C2 H2 122(4) . . ?
C1 C2 H2 130(4) . . ?
Nb C2 H2 114(4) . . ?
C2 C3 C4 107.6(4) . . ?
C2 C3 Nb 73.4(2) . . ?
C4 C3 Nb 72.8(2) . . ?
C2 C3 H3 123(3) . . ?
C4 C3 H3 129(3) . . ?
Nb C3 H3 118(3) . . ?
C5 C4 C3 108.7(4) . . ?
C5 C4 Nb 73.2(3) . . ?
C3 C4 Nb 72.5(2) . . ?
C5 C4 H4 124(4) . . ?
C3 C4 H4 128(4) . . ?
Nb C4 H4 121(4) . . ?
C1 C5 C4 107.4(5) . . ?
C1 C5 Nb 72.6(3) . . ?
C4 C5 Nb 72.4(3) . . ?
C1 C5 H5 128(3) . . ?
C4 C5 H5 123(3) . . ?
Nb C5 H5 130(3) . . ?
C7 C6 C10 107.4(4) . . ?
C7 C6 Nb 72.7(2) . . ?
C10 C6 Nb 72.2(2) . . ?
C7 C6 H6 120(4) . . ?
C10 C6 H6 132(4) . . ?
Nb C6 H6 127(4) . . ?
C6 C7 C8 108.1(4) . . ?
C6 C7 Nb 73.0(2) . . ?
C8 C7 Nb 72.5(2) . . ?
C6 C7 H7 127(3) . . ?
C8 C7 H7 125(3) . . ?
Nb C7 H7 118(3) . . ?
C9 C8 C7 108.3(4) . . ?
C9 C8 Nb 73.6(2) . . ?
C7 C8 Nb 73.0(2) . . ?
C9 C8 H8 130(3) . . ?
C7 C8 H8 122(3) . . ?
Nb C8 H8 118(3) . . ?
C10 C9 C8 107.4(4) . . ?
C10 C9 Nb 72.0(2) . . ?
C8 C9 Nb 72.1(2) . . ?
C10 C9 H9 123(3) . . ?
C8 C9 H9 129(3) . . ?
Nb C9 H9 125(3) . . ?
C9 C10 C6 108.7(4) . . ?
C9 C10 Nb 73.8(2) . . ?
C6 C10 Nb 73.2(2) . . ?
C9 C10 H10 126(3) . . ?
C6 C10 H10 126(3) . . ?
Nb C10 H10 119(3) . . ?
Si1 C11 H11A 99(4) . . ?
Si1 C11 H11B 108(4) . . ?
H11A C11 H11B 112(5) . . ?
Si1 C11 H11C 110(4) . . ?
H11A C11 H11C 105(6) . . ?
H11B C11 H11C 120(6) . . ?
Si1 C12 H12A 115(4) . . ?
Si1 C12 H12B 118(4) . . ?
H12A C12 H12B 106(6) . . ?
Si1 C12 H12C 111(4) . . ?
H12A C12 H12C 104(5) . . ?
H12B C12 H12C 101(5) . . ?
Si2 C13 H13A 110(4) . . ?
Si2 C13 H13B 112(4) . . ?
H13A C13 H13B 102(5) . . ?
Si2 C13 H13C 115(4) . . ?
H13A C13 H13C 106(5) . . ?
H13B C13 H13C 111(6) . . ?
Si2 C14 H14A 109.5 . . ?
Si2 C14 H14B 109.5 . . ?
H14A C14 H14B 109.5 . . ?
Si2 C14 H14C 109.5 . . ?
H14A C14 H14C 109.5 . . ?
H14B C14 H14C 109.5 . . ?

loop_
_geom_bond_atom_site_label_1
_geom_bond_atom_site_label_2
_geom_bond_distance
_geom_bond_site_symmetry_2
_geom_bond_publ_flag
Nb C10 2.382(4) . ?
Nb C3 2.385(4) . ?
Nb C8 2.386(4) . ?
Nb C4 2.389(4) . ?
Nb C7 2.391(4) . ?
Nb C1 2.392(4) . ?
Nb C6 2.395(4) . ?
Nb C5 2.399(5) . ?
Nb C2 2.400(4) . ?
Nb C9 2.405(4) . ?
Nb Si1 2.5941(12) . ?
Nb Si2 2.6252(12) . ?
Nb H 1.75(5) . ?
F2A Si2 1.670(4) . ?
Br1A Si1 2.3686(12) . ?
Br2B Si2 2.027(7) . ?
Si1 C12 1.885(5) . ?
Si1 C11 1.890(5) . ?
Si1 H 2.16(5) . ?
Si2 C14 1.873(5) . ?
Si2 C13 1.878(5) . ?
Si2 H 2.03(5) . ?
C1 C5 1.410(7) . ?
C1 C2 1.424(7) . ?
C1 H1 0.93(7) . ?
C2 C3 1.409(6) . ?
C2 H2 0.90(6) . ?
C3 C4 1.421(7) . ?
C3 H3 0.97(5) . ?
C4 C5 1.413(7) . ?
C4 H4 0.95(7) . ?
C5 H5 1.05(5) . ?
C6 C7 1.412(6) . ?
C6 C10 1.419(6) . ?
C6 H6 0.89(6) . ?
C7 C8 1.416(6) . ?
C7 H7 0.98(5) . ?
C8 C9 1.414(6) . ?
C8 H8 0.92(5) . ?
C9 C10 1.409(6) . ?
C9 H9 0.97(6) . ?
C10 H10 0.97(5) . ?
C11 H11A 0.88(7) . ?
C11 H11B 0.96(7) . ?
C11 H11C 0.88(7) . ?
C12 H12A 0.86(7) . ?
C12 H12B 0.88(6) . ?
C12 H12C 0.95(7) . ?
C13 H13A 0.94(6) . ?
C13 H13B 0.94(7) . ?
C13 H13C 1.02(8) . ?
C14 H14A 0.9800 . ?
C14 H14B 0.9800 . ?
C14 H14C 0.9800 . ?
